data_1100384
loop_
_publ_author_name
'Ghassemzadeh, Mitra'
'Harms, Klaus'
'Dehnicke, Kurt'
'Fenske, Dieter'

_publ_section_title
;
 \m~2~-Halogenokomplexe von N-Bromsuccinimid und N-Bromphthalimid.
 Die Kristallstrukturen von PPh~4~[X(N-Bromsuccinimid)~2~] und
 von PPh~4~[X(N-Bromphthalimid)~2~] mit X = CI und Br /
 \m~2~-Halogeno Complexes of N-Bromosuccinimide and N-Bromophthalimide.
 The Crystal Structures of PPh~4~[X(N-Bromosuccinimide)~2~] and
 PPh~4~[X(N-Brom ophthalimide)~2~] with X = Cl and Br
;
_journal_coden_ASTM ZNBSEN
_journal_issue 5
_journal_name_full
;
 Zeitschrift f\"ur Naturforschung, B: A Journal of Chemical Sciences
;
_journal_page_first 593
_journal_page_last 601
_journal_paper_doi 10.1515/znb-1994-0504
_journal_volume 49
_journal_year 1994
_chemical_formula_sum 'C32 H28 Br2 Cl N2 O4 P'
_space_group_IT_number 14
_symmetry_cell_setting monoclinic
_symmetry_space_group_name_Hall '-P 2yn'
_symmetry_space_group_name_H-M 'P 1 21/n 1'
_cell_angle_alpha 90
_cell_angle_beta 101.84(1)
_cell_angle_gamma 90
_cell_formula_units_Z 4
_cell_length_a 17.759(1)
_cell_length_b 7.643(1)
_cell_length_c 23.417(2)
_cod_original_sg_symbol_H-M 'P 21/n'
_cod_original_formula_sum 'C32 H28 Br2 Cl1 N2 O4 P1'
_cod_database_code 1100384

loop_
_symmetry_equiv_pos_site_id
_symmetry_equiv_pos_as_xyz
1 x,y,z
2 1/2-x,1/2+y,1/2-z
3 -x,-y,-z
4 -1/2+x,-1/2-y,-1/2+z

loop_
_atom_site_label
_atom_site_type_symbol
_atom_site_fract_x
_atom_site_fract_y
_atom_site_fract_z
Br1 Br 0.41647(4) 0.34670(11) 0.03286(3)
N1 N 0.4932(3) 0.2505(8) -0.0017(3)
O1 O 0.4218(3) 0.2285(8) -0.0949(2)
O2 O 0.5906(3) 0.2597(9) 0.0803(3)
C1 C 0.4826(5) 0.2127(10) -0.0608(4)
C2 C 0.5580(4) 0.1498(11) -0.0726(3)
C3 C 0.6138(4) 0.1570(11) -0.0138(3)
C4 C 0.5684(5) 0.2265(11) 0.0297(4)
Br2 Br 0.29520(4) 0.16492(10) 0.14022(3)
N2 N 0.2864(3) -0.0563(8) 0.1745(2)
O3 O 0.4130(3) -0.0814(7) 0.2219(2)
O4 O 0.1568(3) -0.0898(7) 0.1404(2)
C5 C 0.3491(4) -0.1409(10) 0.2097(3)
C6 C 0.3183(4) -0.3101(10) 0.2287(3)
C7 C 0.2327(4) -0.3098(10) 0.2025(3)
C8 C 0.2181(4) -0.1445(10) 0.1680(3)
Cl1 Cl 0.30136(9) 0.4946(2) 0.08710(7)
P1 P 0.91186(10) 0.2334(2) 0.15550(8)
C9 C 0.8594(4) 0.0931(9) 0.0995(3)
C10 C 0.8093(4) -0.0298(10) 0.1142(3)
C11 C 0.7726(4) -0.1465(10) 0.0732(3)
C12 C 0.7872(4) -0.1439(11) 0.0180(3)
C13 C 0.8361(5) -0.0242(12) 0.0032(3)
C14 C 0.8733(4) 0.0972(10) 0.0437(3)
C15 C 0.8487(4) 0.3838(9) 0.1810(3)
C16 C 0.7707(4) 0.3922(10) 0.1539(3)
C17 C 0.7247(4) 0.5152(11) 0.1727(3)
C18 C 0.7545(5) 0.6273(11) 0.2183(4)
C19 C 0.8318(4) 0.6178(10) 0.2445(4)
C20 C 0.8787(4) 0.4987(10) 0.2260(3)
C21 C 0.9791(4) 0.3606(9) 0.1251(3)
C22 C 1.0507(4) 0.295(1) 0.1215(3)
C23 C 1.0998(4) 0.3915(11) 0.0950(3)
C24 C 1.0780(4) 0.5525(11) 0.0724(3)
C25 C 1.0066(5) 0.6166(10) 0.0745(3)
C26 C 0.9573(4) 0.5245(10) 0.1007(3)
C27 C 0.9573(4) 0.0867(9) 0.2121(3)
C28 C 0.9522(4) 0.1092(10) 0.2701(3)
C29 C 0.9831(4) -0.0172(11) 0.3103(3)
C30 C 1.0189(4) -0.1634(11) 0.2945(3)
C31 C 1.0246(4) -0.1842(10) 0.2368(3)
C32 C 0.9937(4) -0.0601(10) 0.1958(3)
H1 H 0.5755(4) 0.2258(11) -0.1010(3)
H2 H 0.5533(4) 0.0300(11) -0.0878(3)
H3 H 0.6340(4) 0.0401(11) -0.0023(3)
H4 H 0.6571(4) 0.2347(11) -0.0158(3)
H5 H 0.3273(4) -0.3166(10) 0.2713(3)
H6 H 0.3435(4) -0.4103(10) 0.2143(3)
H7 H 0.2187(4) -0.4118(10) 0.1772(3)
H8 H 0.2027(4) -0.3122(10) 0.2333(3)
H9 H 0.8004(4) -0.0332(10) 0.1524(3)
H10 H 0.7377(4) -0.228(1) 0.0830(3)
H11 H 0.7631(4) -0.2258(11) -0.0098(3)
H12 H 0.8450(5) -0.0229(12) -0.0350(3)
H13 H 0.9072(4) 0.1801(10) 0.0333(3)
H14 H 0.7502(4) 0.315(1) 0.1234(3)
H15 H 0.6725(4) 0.5233(11) 0.1545(3)
H16 H 0.7225(5) 0.7095(11) 0.2313(4)
H17 H 0.8520(4) 0.6941(10) 0.2754(4)
H18 H 0.9312(4) 0.4943(10) 0.2435(3)
H19 H 1.0660(4) 0.1844(10) 0.1372(3)
H20 H 1.1483(4) 0.3461(11) 0.0926(3)
H21 H 1.1119(4) 0.6194(11) 0.0553(3)
H22 H 0.9914(5) 0.7259(10) 0.0576(3)
H23 H 0.9088(4) 0.5711(10) 0.1023(3)
H24 H 0.9281(4) 0.2087(10) 0.2818(3)
H25 H 0.9796(4) -0.0027(11) 0.3495(3)
H26 H 1.0393(4) -0.2482(11) 0.3225(3)
H27 H 1.0495(4) -0.283(1) 0.2255(3)
H28 H 0.9974(4) -0.0752(10) 0.1566(3)

loop_
_atom_type_symbol
_atom_type_radius_bond
C 0.68
H 0.23
Br 1.47
Cl 0.99
N 0.68
O 0.68
P 1.05
